data_4031582
loop_
_publ_author_name
'Ben Salah, M.'
'Vilminot, S.'
'Mhiri, T.'
'Mohamedally, K.'

_publ_section_title
;
 Synthesis, Crystal Structure, and Magnetic Properties of Mn2(OH)2SO4: A
 Novel Layered Hydroxide
;
_journal_name_full 'European Journal of Inorganic Chemistry'
_journal_page_first 2272
_journal_page_last 2276
_journal_volume 2004
_journal_year 2004
_chemical_formula_sum 'H2 Mn2 O6 S'
_chemical_name_systematic 'Mn2 (O H)2 (S O4)'
_space_group_IT_number 15
_symmetry_space_group_name_Hall '-C 2yc'
_symmetry_space_group_name_H-M 'C 1 2/c 1'
_cell_angle_alpha 90
_cell_angle_beta 115.061
_cell_angle_gamma 90
_cell_formula_units_Z 4
_cell_length_a 11.2358
_cell_length_b 7.4822
_cell_length_c 6.1572
_cell_volume 468.896
_citation_journal_id_ASTM EJICFO
_cod_data_source_file BenSalah_EJICFO_2004_1298.cif
_cod_data_source_block H2Mn2O6S1
_cod_original_cell_volume 468.8958
_cod_original_formula_sum 'H2 Mn2 O6 S1'
_cod_database_code 4031582

loop_
_symmetry_equiv_pos_as_xyz
x,y,z
-x,y,-z+1/2
-x,-y,-z
x,-y,z-1/2
x+1/2,y+1/2,z
-x+1/2,y+1/2,-z+1/2
-x+1/2,-y+1/2,-z
x+1/2,-y+1/2,z-1/2

loop_
_atom_site_label
_atom_site_type_symbol
_atom_site_fract_x
_atom_site_fract_y
_atom_site_fract_z
_atom_site_occupancy
_atom_site_U_iso_or_equiv
O2 O-2 0.049 0.2023 0.1084 1 0.0
O1 O-2 0.3147 0.3689 0.201 1 0.0
O3 O-2 0.1087 0.4293 0.4143 1 0.0
Mn1 Mn+2 0.25127 0.09849 0.18252 1 0.0
H1 H+1 0.39 0.3593 0.2752 1 0.0
S1 S+6 0 0.31357 0.25 1 0.0
